data_7102469
loop_
_publ_author_name
'Alonso, A Mateo'
'Horcajada, Roberto'
'Groombridge, Helen J'
'Mandalia, Reshma'
'Motevalli, Majid'
'Utley, James H P'
'Wyatt, Peter B'

_publ_section_title
;
 Generation of strong, homochiral bases by electrochemical reduction of
 phenazine derivatives.
;
_journal_issue 4
_journal_name_full 'Chemical communications (Cambridge, England)'
_journal_page_first 412
_journal_page_last 413
_journal_paper_doi 10.1039/b313995f
_journal_year 2004
_chemical_formula_sum 'C20 H22 N2 O5'
_chemical_formula_weight 370.40
_chemical_name_systematic
;
?
;
_space_group_IT_number 19
_symmetry_cell_setting orthorhombic
_symmetry_space_group_name_Hall 'P 2ac 2ab'
_symmetry_space_group_name_H-M 'P 21 21 21'
_atom_sites_solution_hydrogens geom
_atom_sites_solution_primary direct
_atom_sites_solution_secondary difmap
_audit_creation_method SHELXL-97
_cell_angle_alpha 90.00
_cell_angle_beta 90.00
_cell_angle_gamma 90.00
_cell_formula_units_Z 4
_cell_length_a 10.0266(3)
_cell_length_b 11.8433(4)
_cell_length_c 14.9627(5)
_cell_measurement_temperature 120(2)
_cell_volume 1776.79(10)
_computing_cell_refinement 'DENZO and COLLECT'
_computing_data_collection
;
DENZO (Otwinowski and Minor, 1997
COLLECT (Hooft, 1998)
;
_computing_data_reduction 'DENZO and COLLECT'
_computing_molecular_graphics 'ORTEP3 for Windows - Farrugia, L. J. (1997)'
_computing_publication_material 'WINGX(L.J. Farrugia, 1999'
_computing_structure_refinement 'SHELXL-97 (Sheldrick, 1997)'
_computing_structure_solution 'SHELXS-97 (Sheldrick, 1990)'
_diffrn_ambient_temperature 120(2)
_diffrn_detector_area_resol_mean 7.35
_diffrn_measured_fraction_theta_full 0.997
_diffrn_measured_fraction_theta_max 0.997
_diffrn_measurement_device_type 'Enraf Nonius KappaCCD area detector'
_diffrn_measurement_method 'Phi and Omega scans to fill Ewald sphere'
_diffrn_radiation_monochromator graphite
_diffrn_radiation_source 'Enraf Nonius FR591 rotating anode'
_diffrn_radiation_type MoK\a
_diffrn_radiation_wavelength 0.71073
_diffrn_reflns_av_R_equivalents 0.0493
_diffrn_reflns_av_sigmaI/netI 0.0558
_diffrn_reflns_limit_h_max 12
_diffrn_reflns_limit_h_min -12
_diffrn_reflns_limit_k_max 15
_diffrn_reflns_limit_k_min -15
_diffrn_reflns_limit_l_max 19
_diffrn_reflns_limit_l_min -19
_diffrn_reflns_number 14029
_diffrn_reflns_theta_full 27.48
_diffrn_reflns_theta_max 27.48
_diffrn_reflns_theta_min 2.99
_exptl_absorpt_coefficient_mu 0.100
_exptl_absorpt_correction_T_max 0.9815
_exptl_absorpt_correction_T_min 0.9427
_exptl_absorpt_correction_type multi-scan
_exptl_absorpt_process_details
;
Using multiple and symmetry-related data measurements via the program
SORTAV
See R.H. Blessing, Acta Crysta (1995), A51, 33-38
;
_exptl_crystal_colour yellow
_exptl_crystal_density_diffrn 1.385
_exptl_crystal_density_meas ?
_exptl_crystal_density_method .
_exptl_crystal_description block
_exptl_crystal_F_000 784
_exptl_crystal_size_max 0.30
_exptl_crystal_size_mid 0.20
_exptl_crystal_size_min 0.20
_refine_diff_density_max 0.341
_refine_diff_density_min -0.202
_refine_diff_density_rms 0.049
_refine_ls_abs_structure_details 'Flack H D (1983), Acta Cryst. A39, 876-881'
_refine_ls_abs_structure_Flack 0.1(10)
_refine_ls_extinction_coef 0.0169(16)
_refine_ls_extinction_expression Fc^*^=kFc[1+0.001xFc^2^\l^3^/sin(2\q)]^-1/4^
_refine_ls_extinction_method SHELXL
_refine_ls_goodness_of_fit_ref 0.991
_refine_ls_hydrogen_treatment mixed
_refine_ls_matrix_type full
_refine_ls_number_parameters 245
_refine_ls_number_reflns 4047
_refine_ls_number_restraints 0
_refine_ls_restrained_S_all 0.991
_refine_ls_R_factor_all 0.0661
_refine_ls_R_factor_gt 0.0412
_refine_ls_shift/su_max 0.000
_refine_ls_shift/su_mean 0.000
_refine_ls_structure_factor_coef Fsqd
_refine_ls_weighting_details 'calc w=1/[\s^2^(Fo^2^)+(0.0500P)^2^+0.0000P] where P=(Fo^2^+2Fc^2^)/3'
_refine_ls_weighting_scheme calc
_refine_ls_wR_factor_gt 0.0841
_refine_ls_wR_factor_ref 0.0927
_reflns_number_gt 3083
_reflns_number_total 4047
_reflns_threshold_expression >2sigma(I)
_cod_data_source_file b313995f.txt
_cod_data_source_block ama-173
_cod_depositor_comments
;
The following automatic conversions were performed:
'_symmetry_cell_setting' value 'Orthorhombic' changed to 'orthorhombic'
according to '/home/saulius/struct/CIF-dictionaries/cif_core.dic'
dictionary named 'cif_core.dic' version 2.4.1 from
2010-06-29.

'_exptl_absorpt_correction_type' value 'Multi-scan' changed
to 'multi-scan' according to
'/home/saulius/struct/CIF-dictionaries/cif_core.dic' dictionary named
'cif_core.dic' version 2.4.1 from 2010-06-29.

Automatic conversion script
Id: cif_fix_enum 1527 2010-12-29 10:47:43Z saulius 
;
_cod_original_sg_symbol_H-M P212121
_cod_database_code 7102469

loop_
_symmetry_equiv_pos_as_xyz
'x, y, z'
'-x+1/2, -y, z+1/2'
'x+1/2, -y+1/2, -z'
'-x, y+1/2, -z+1/2'

loop_
_atom_site_label
_atom_site_type_symbol
_atom_site_fract_x
_atom_site_fract_y
_atom_site_fract_z
_atom_site_U_iso_or_equiv
_atom_site_adp_type
_atom_site_occupancy
_atom_site_symmetry_multiplicity
_atom_site_calc_flag
_atom_site_refinement_flags
C1 C 0.76593(17) 0.91589(15) 0.56811(11) 0.0192(4) Uani 1 1 d .
C2 C 0.84095(18) 0.81280(15) 0.56422(11) 0.0216(4) Uani 1 1 d .
C3 C 0.97633(18) 0.81477(17) 0.56631(12) 0.0253(4) Uani 1 1 d .
H3 H 1.0252 0.7464 0.5608 0.030 Uiso 1 1 calc R
C4 C 1.04496(18) 0.91852(17) 0.57666(12) 0.0272(4) Uani 1 1 d .
H4 H 1.1397 0.9187 0.5776 0.033 Uiso 1 1 calc R
C5 C 0.97808(17) 1.01800(17) 0.58523(13) 0.0251(4) Uani 1 1 d .
H5 H 1.0259 1.0864 0.5939 0.030 Uiso 1 1 calc R
C6 C 0.83713(17) 1.01910(15) 0.58119(11) 0.0194(4) Uani 1 1 d .
C7 C 0.56901(18) 1.01329(15) 0.55999(11) 0.0205(4) Uani 1 1 d .
C8 C 0.42985(18) 1.01576(16) 0.54158(11) 0.0230(4) Uani 1 1 d .
H8 H 0.3832 0.9479 0.5286 0.028 Uiso 1 1 calc R
C9 C 0.36463(18) 1.11589(16) 0.54276(12) 0.0259(4) Uani 1 1 d .
H9 H 0.2724 1.1177 0.5283 0.031 Uiso 1 1 calc R
C10 C 0.43043(18) 1.21802(16) 0.56506(12) 0.0247(4) Uani 1 1 d .
H10 H 0.3814 1.2866 0.5667 0.030 Uiso 1 1 calc R
C11 C 0.56321(18) 1.21886(15) 0.58417(11) 0.0222(4) Uani 1 1 d .
C12 C 0.63899(17) 1.11625(15) 0.57868(11) 0.0198(4) Uani 1 1 d .
C13 C 0.6987(2) 1.33468(16) 0.68170(13) 0.0308(5) Uani 1 1 d .
H13A H 0.7319 1.4133 0.6853 0.037 Uiso 1 1 calc R
H13B H 0.7772 1.2840 0.6796 0.037 Uiso 1 1 calc R
C14 C 0.6195(2) 1.30899(17) 0.76396(13) 0.0363(5) Uani 1 1 d .
H14A H 0.6652 1.3421 0.8164 0.044 Uiso 1 1 calc R
H14B H 0.5308 1.3453 0.7589 0.044 Uiso 1 1 calc R
C15 C 0.71288(19) 1.13865(17) 0.82057(13) 0.0289(4) Uani 1 1 d .
H15A H 0.7295 1.1730 0.8798 0.035 Uiso 1 1 calc R
H15B H 0.7939 1.1477 0.7835 0.035 Uiso 1 1 calc R
C16 C 0.67816(19) 1.01502(16) 0.83051(13) 0.0283(4) Uani 1 1 d .
H16A H 0.5914 1.0077 0.8616 0.034 Uiso 1 1 calc R
H16B H 0.6693 0.9804 0.7706 0.034 Uiso 1 1 calc R
C17 C 0.88826(19) 0.91713(17) 0.82795(12) 0.0290(4) Uani 1 1 d .
H17A H 0.9720 0.9291 0.8617 0.035 Uiso 1 1 calc R
H17B H 0.8940 0.9610 0.7718 0.035 Uiso 1 1 calc R
C18 C 0.87352(19) 0.79382(17) 0.80626(12) 0.0295(5) Uani 1 1 d .
H18A H 0.9575 0.7645 0.7803 0.035 Uiso 1 1 calc R
H18B H 0.8539 0.7506 0.8614 0.035 Uiso 1 1 calc R
C19 C 0.7518(2) 0.66876(16) 0.71163(12) 0.0315(5) Uani 1 1 d .
H19A H 0.6959 0.6244 0.7534 0.038 Uiso 1 1 calc R
H19B H 0.8398 0.6314 0.7066 0.038 Uiso 1 1 calc R
C20 C 0.68633(18) 0.67474(16) 0.62187(12) 0.0263(4) Uani 1 1 d .
H20A H 0.6501 0.5994 0.6065 0.032 Uiso 1 1 calc R
H20B H 0.6106 0.7283 0.6248 0.032 Uiso 1 1 calc R
N1 N 0.63327(14) 0.91333(13) 0.55688(9) 0.0203(3) Uani 1 1 d .
N2 N 0.77200(14) 1.11841(12) 0.58893(9) 0.0207(3) Uani 1 1 d .
O1 O 0.77712(12) 0.71050(10) 0.55212(8) 0.0250(3) Uani 1 1 d .
O2 O 0.76767(12) 0.78097(10) 0.74417(8) 0.0268(3) Uani 1 1 d .
O3 O 0.77798(13) 0.95698(11) 0.87982(8) 0.0297(3) Uani 1 1 d .
O4 O 0.60170(13) 1.19095(11) 0.77860(8) 0.0312(3) Uani 1 1 d .
O5 O 0.62290(12) 1.32131(10) 0.60027(8) 0.0265(3) Uani 1 1 d .

loop_
_atom_site_aniso_label
_atom_site_aniso_U_11
_atom_site_aniso_U_22
_atom_site_aniso_U_33
_atom_site_aniso_U_23
_atom_site_aniso_U_13
_atom_site_aniso_U_12
C1 0.0219(9) 0.0200(9) 0.0158(8) -0.0022(7) 0.0016(7) -0.0016(8)
C2 0.0234(9) 0.0201(9) 0.0212(9) -0.0049(8) 0.0026(8) -0.0005(8)
C3 0.0258(10) 0.0232(10) 0.0268(10) -0.0016(8) 0.0029(8) 0.0033(8)
C4 0.0184(9) 0.0337(11) 0.0296(10) -0.0032(9) 0.0030(8) 0.0011(9)
C5 0.0229(9) 0.0252(11) 0.0273(10) -0.0032(8) 0.0016(8) -0.0051(8)
C6 0.0201(8) 0.0212(10) 0.0168(8) -0.0021(7) 0.0017(8) -0.0015(8)
C7 0.0228(9) 0.0215(10) 0.0170(8) 0.0024(7) 0.0020(7) -0.0016(8)
C8 0.0218(9) 0.0256(10) 0.0214(9) -0.0019(8) 0.0011(8) -0.0019(8)
C9 0.0204(9) 0.0331(11) 0.0242(9) 0.0008(8) -0.0027(8) 0.0048(9)
C10 0.0263(10) 0.0232(10) 0.0246(9) 0.0035(8) -0.0001(8) 0.0061(8)
C11 0.0274(9) 0.0200(9) 0.0191(8) 0.0033(7) 0.0028(8) -0.0002(8)
C12 0.0222(9) 0.0204(9) 0.0166(8) 0.0006(7) 0.0019(8) 0.0004(8)
C13 0.0351(11) 0.0203(10) 0.0371(11) -0.0036(9) -0.0044(9) -0.0033(9)
C14 0.0501(12) 0.0276(11) 0.0312(10) -0.0033(9) 0.0019(10) 0.0092(10)
C15 0.0331(10) 0.0306(11) 0.0230(9) 0.0001(8) -0.0049(9) 0.0011(9)
C16 0.0278(10) 0.0315(11) 0.0256(9) 0.0019(9) -0.0014(8) -0.0003(9)
C17 0.0270(10) 0.0371(12) 0.0229(9) -0.0025(9) -0.0025(8) -0.0016(10)
C18 0.0288(10) 0.0349(12) 0.0247(10) -0.0002(8) -0.0022(8) 0.0081(10)
C19 0.0428(12) 0.0197(10) 0.0321(10) -0.0010(8) -0.0001(10) 0.0003(9)
C20 0.0292(10) 0.0188(10) 0.0308(10) 0.0004(8) 0.0029(9) -0.0033(8)
N1 0.0206(8) 0.0204(8) 0.0198(7) -0.0012(6) 0.0015(6) -0.0016(7)
N2 0.0223(7) 0.0205(8) 0.0192(7) 0.0001(6) 0.0017(7) -0.0020(7)
O1 0.0270(7) 0.0194(6) 0.0286(7) -0.0048(6) 0.0046(6) -0.0014(6)
O2 0.0327(7) 0.0225(7) 0.0251(7) -0.0013(6) -0.0040(6) 0.0016(6)
O3 0.0361(7) 0.0314(8) 0.0216(6) 0.0001(6) -0.0016(6) 0.0058(6)
O4 0.0334(7) 0.0317(8) 0.0284(7) 0.0034(6) 0.0009(6) 0.0052(6)
O5 0.0328(7) 0.0172(7) 0.0295(7) 0.0022(5) 0.0003(6) -0.0016(6)

loop_
_atom_type_symbol
_atom_type_description
_atom_type_scat_dispersion_real
_atom_type_scat_dispersion_imag
_atom_type_scat_source
C C 0.0033 0.0016 'International Tables Vol C Tables 4.2.6.8 and 6.1.1.4'
H H 0.0000 0.0000 'International Tables Vol C Tables 4.2.6.8 and 6.1.1.4'
N N 0.0061 0.0033 'International Tables Vol C Tables 4.2.6.8 and 6.1.1.4'
O O 0.0106 0.0060 'International Tables Vol C Tables 4.2.6.8 and 6.1.1.4'

loop_
_geom_angle_atom_site_label_1
_geom_angle_atom_site_label_2
_geom_angle_atom_site_label_3
_geom_angle
N1 C1 C6 122.15(16)
N1 C1 C2 119.70(16)
C6 C1 C2 118.12(15)
C3 C2 O1 118.75(16)
C3 C2 C1 120.55(17)
O1 C2 C1 120.55(15)
C2 C3 C4 120.19(18)
C2 C3 H3 119.9
C4 C3 H3 119.9
C5 C4 C3 121.43(17)
C5 C4 H4 119.3
C3 C4 H4 119.3
C4 C5 C6 119.73(18)
C4 C5 H5 120.1
C6 C5 H5 120.1
N2 C6 C5 119.18(16)
N2 C6 C1 121.01(15)
C5 C6 C1 119.81(16)
N1 C7 C8 118.68(16)
N1 C7 C12 121.28(15)
C8 C7 C12 120.01(16)
C9 C8 C7 119.28(17)
C9 C8 H8 120.4
C7 C8 H8 120.4
C8 C9 C10 121.70(16)
C8 C9 H9 119.1
C10 C9 H9 119.1
C11 C10 C9 120.71(17)
C11 C10 H10 119.6
C9 C10 H10 119.6
C10 C11 O5 117.97(16)
C10 C11 C12 119.95(17)
O5 C11 C12 121.80(15)
N2 C12 C7 121.63(16)
N2 C12 C11 120.20(16)
C7 C12 C11 118.15(15)
O5 C13 C14 113.07(15)
O5 C13 H13A 109.0
C14 C13 H13A 109.0
O5 C13 H13B 109.0
C14 C13 H13B 109.0
H13A C13 H13B 107.8
O4 C14 C13 113.08(16)
O4 C14 H14A 109.0
C13 C14 H14A 109.0
O4 C14 H14B 109.0
C13 C14 H14B 109.0
H14A C14 H14B 107.8
O4 C15 C16 106.54(15)
O4 C15 H15A 110.4
C16 C15 H15A 110.4
O4 C15 H15B 110.4
C16 C15 H15B 110.4
H15A C15 H15B 108.6
O3 C16 C15 110.93(15)
O3 C16 H16A 109.5
C15 C16 H16A 109.5
O3 C16 H16B 109.5
C15 C16 H16B 109.5
H16A C16 H16B 108.0
O3 C17 C18 111.19(16)
O3 C17 H17A 109.4
C18 C17 H17A 109.4
O3 C17 H17B 109.4
C18 C17 H17B 109.4
H17A C17 H17B 108.0
O2 C18 C17 108.62(15)
O2 C18 H18A 110.0
C17 C18 H18A 110.0
O2 C18 H18B 110.0
C17 C18 H18B 110.0
H18A C18 H18B 108.3
O2 C19 C20 108.16(15)
O2 C19 H19A 110.1
C20 C19 H19A 110.1
O2 C19 H19B 110.1
C20 C19 H19B 110.1
H19A C19 H19B 108.4
O1 C20 C19 112.65(15)
O1 C20 H20A 109.1
C19 C20 H20A 109.1
O1 C20 H20B 109.1
C19 C20 H20B 109.1
H20A C20 H20B 107.8
C1 N1 C7 116.72(15)
C12 N2 C6 117.00(15)
C2 O1 C20 116.93(13)
C18 O2 C19 114.07(14)
C16 O3 C17 114.98(14)
C15 O4 C14 113.39(15)
C11 O5 C13 118.28(13)

loop_
_geom_bond_atom_site_label_1
_geom_bond_atom_site_label_2
_geom_bond_distance
C1 N1 1.341(2)
C1 C6 1.429(2)
C1 C2 1.435(2)
C2 C3 1.358(3)
C2 O1 1.382(2)
C3 C4 1.417(3)
C3 H3 0.9500
C4 C5 1.362(3)
C4 H4 0.9500
C5 C6 1.415(2)
C5 H5 0.9500
C6 N2 1.350(2)
C7 N1 1.349(2)
C7 C8 1.423(3)
C7 C12 1.434(2)
C8 C9 1.354(3)
C8 H8 0.9500
C9 C10 1.418(3)
C9 H9 0.9500
C10 C11 1.362(3)
C10 H10 0.9500
C11 O5 1.374(2)
C11 C12 1.436(2)
C12 N2 1.343(2)
C13 O5 1.445(2)
C13 C14 1.496(3)
C13 H13A 0.9900
C13 H13B 0.9900
C14 O4 1.426(2)
C14 H14A 0.9900
C14 H14B 0.9900
C15 O4 1.422(2)
C15 C16 1.512(3)
C15 H15A 0.9900
C15 H15B 0.9900
C16 O3 1.421(2)
C16 H16A 0.9900
C16 H16B 0.9900
C17 O3 1.431(2)
C17 C18 1.503(3)
C17 H17A 0.9900
C17 H17B 0.9900
C18 O2 1.419(2)
C18 H18A 0.9900
C18 H18B 0.9900
C19 O2 1.424(2)
C19 C20 1.496(3)
C19 H19A 0.9900
C19 H19B 0.9900
C20 O1 1.448(2)
C20 H20A 0.9900
C20 H20B 0.9900

loop_
_cod_related_entry_id
_cod_related_entry_database
_cod_related_entry_code
1 ChemSpider 4415389
